data_7239316
loop_
_publ_author_name
'Mathur, Pradeep'
'Rai, Dhirendra K.'
'Ji, Radhe Shyam'
'Pathak, Biswarup'
'Boodida, Sathyanarayana'
'Mobin, Shaikh M.'

_publ_section_title
;
 Structural and electrochemical aspects of
 tris(ferrocenyl/phenyl-ethynyl)phosphine ligated chalcogen bridged iron
 carbonyl clusters
;
_journal_issue 48
_journal_name_full 'RSC Advances'
_journal_page_first 26025
_journal_paper_doi 10.1039/c3ra44788j
_journal_volume 3
_journal_year 2013
_chemical_formula_sum 'C55 H30 Fe3 O7 P2 Te2'
_chemical_formula_weight 1287.48
_space_group_IT_number 2
_space_group_name_Hall '-P 1'
_space_group_name_H-M_alt 'P -1'
_symmetry_cell_setting triclinic
_symmetry_space_group_name_H-M 'P -1'
_atom_sites_solution_hydrogens geom
_atom_sites_solution_primary direct
_atom_sites_solution_secondary difmap
_audit_creation_method SHELXL-97
_cell_angle_alpha 69.220(3)
_cell_angle_beta 79.805(2)
_cell_angle_gamma 67.923(3)
_cell_formula_units_Z 2
_cell_length_a 13.2129(4)
_cell_length_b 13.5675(5)
_cell_length_c 16.7696(4)
_cell_measurement_reflns_used 11233
_cell_measurement_temperature 150(2)
_cell_measurement_theta_max 32.6951
_cell_measurement_theta_min 3.2354
_cell_volume 2601.28(16)
_computing_cell_refinement 'CrysAlis RED, Oxford Diffraction Ltd.,'
_computing_data_collection 'CrysAlis CCD, Oxford Diffraction Ltd.,'
_computing_data_reduction 'CrysAlis RED, Oxford Diffraction Ltd.,'
_computing_molecular_graphics Ortep3
_computing_publication_material Shelx97
_computing_structure_refinement 'SHELXL-97 (Sheldrick, 1997)'
_computing_structure_solution 'SHELXS-97 (Sheldrick, 1997)'
_diffrn_ambient_temperature 150(2)
_diffrn_detector_area_resol_mean 15.9948
_diffrn_measured_fraction_theta_full 0.944
_diffrn_measured_fraction_theta_max 0.926
_diffrn_measurement_device_type 'OXFORD DIFFRACTION XCALIBUR-S'
_diffrn_measurement_method \w/q-scan
_diffrn_radiation_monochromator graphite
_diffrn_radiation_source 'Enhance (Mo) X-ray Source'
_diffrn_radiation_type MoK\a
_diffrn_radiation_wavelength 0.71073
_diffrn_reflns_av_R_equivalents 0.0553
_diffrn_reflns_av_sigmaI/netI 0.0895
_diffrn_reflns_limit_h_max 17
_diffrn_reflns_limit_h_min -18
_diffrn_reflns_limit_k_max 19
_diffrn_reflns_limit_k_min -16
_diffrn_reflns_limit_l_max 23
_diffrn_reflns_limit_l_min -23
_diffrn_reflns_number 24206
_diffrn_reflns_theta_full 25.00
_diffrn_reflns_theta_max 30.00
_diffrn_reflns_theta_min 3.24
_exptl_absorpt_coefficient_mu 2.037
_exptl_absorpt_correction_T_max 0.6744
_exptl_absorpt_correction_T_min 0.5530
_exptl_absorpt_correction_type multi-scan
_exptl_absorpt_process_details
;
CrysAlis RED, Oxford Diffraction Ltd.,
Version 1.171.32.15 (release 10-01-2008 CrysAlis171 .NET)
(compiled Jan 10 2008,16:37:18)
Empirical absorption correction using spherical harmonics,
implemented in SCALE3 ABSPACK scaling algorithm.
;
_exptl_crystal_colour black
_exptl_crystal_density_diffrn 1.644
_exptl_crystal_density_method 'not measured'
_exptl_crystal_description block
_exptl_crystal_F_000 1256
_exptl_crystal_size_max 0.33
_exptl_crystal_size_mid 0.29
_exptl_crystal_size_min 0.21
_refine_diff_density_max 6.463
_refine_diff_density_min -6.405
_refine_diff_density_rms 0.565
_refine_ls_extinction_method none
_refine_ls_goodness_of_fit_ref 1.215
_refine_ls_hydrogen_treatment riding
_refine_ls_matrix_type full
_refine_ls_number_parameters 622
_refine_ls_number_reflns 14070
_refine_ls_number_restraints 14
_refine_ls_restrained_S_all 1.215
_refine_ls_R_factor_all 0.1484
_refine_ls_R_factor_gt 0.0816
_refine_ls_shift/su_max 0.001
_refine_ls_shift/su_mean 0.000
_refine_ls_structure_factor_coef Fsqd
_refine_ls_weighting_details 'calc w=1/[\s^2^(Fo^2^)+(0.2000P)^2^+0.0000P] where P=(Fo^2^+2Fc^2^)/3'
_refine_ls_weighting_scheme calc
_refine_ls_wR_factor_gt 0.2286
_refine_ls_wR_factor_ref 0.3300
_reflns_number_gt 9215
_reflns_number_total 14070
_reflns_threshold_expression >2sigma(I)
_cod_data_source_file c3ra44788j.txt
_cod_data_source_block pm249
_cod_depositor_comments
;
The following automatic conversions were performed:

data item '_symmetry_cell_setting' value 'Triclinic' was changed to
'triclinic' in accordance with the
/home/saulius/struct/COD-crude-data/automatic-downloads/DataCite-retrospective/RSC/depositions/lib/dictionaries/cif_core.dic
dictionary named 'cif_core.dic' version 2.4.2 last updated on
2011-04-26.

Automatic conversion script
Id: cif_fix_values 6909 2019-04-08 15:41:33Z antanas 
;
_cod_original_cell_volume 2601.28(14)
_cod_database_code 7239316

loop_
_symmetry_equiv_pos_as_xyz
'x, y, z'
'-x, -y, -z'

loop_
_atom_site_label
_atom_site_type_symbol
_atom_site_fract_x
_atom_site_fract_y
_atom_site_fract_z
_atom_site_U_iso_or_equiv
_atom_site_adp_type
_atom_site_occupancy
_atom_site_symmetry_multiplicity
_atom_site_calc_flag
_atom_site_refinement_flags
Te1 Te 0.66502(5) 0.31754(5) 0.82803(3) 0.02507(19) Uani 1 1 d .
Te2 Te 0.59494(4) 0.52858(5) 0.90714(3) 0.02365(18) Uani 1 1 d .
Fe1 Fe 0.72702(10) 0.33152(11) 0.95615(7) 0.0223(3) Uani 1 1 d .
Fe2 Fe 0.74443(10) 0.47250(12) 0.79542(8) 0.0252(3) Uani 1 1 d .
Fe3 Fe 0.52901(10) 0.51432(12) 0.78095(8) 0.0260(3) Uani 1 1 d .
P1 P 0.86460(16) 0.17539(19) 0.96695(12) 0.0190(5) Uani 1 1 d .
P2 P 0.52241(18) 0.5081(2) 0.65248(14) 0.0260(5) Uani 1 1 d .
O1 O 0.6003(6) 0.2090(7) 1.0835(5) 0.041(2) Uani 1 1 d .
O2 O 0.8265(8) 0.3743(8) 1.0775(6) 0.052(2) Uani 1 1 d .
O3 O 0.9232(7) 0.4713(8) 0.8748(5) 0.046(2) Uani 1 1 d .
O4 O 0.8885(8) 0.3796(11) 0.6673(6) 0.073(3) Uani 1 1 d .
O5 O 0.6846(7) 0.7060(8) 0.6846(6) 0.060(3) Uani 1 1 d .
O6 O 0.4023(8) 0.7545(7) 0.7234(6) 0.060(3) Uani 1 1 d .
O7 O 0.3434(7) 0.4436(9) 0.8631(6) 0.055(3) Uani 1 1 d .
C1 C 0.6464(7) 0.2588(8) 1.0329(6) 0.031(2) Uani 1 1 d .
C2 C 0.7869(9) 0.3612(9) 1.0293(6) 0.035(2) Uani 1 1 d .
C3 C 0.8529(8) 0.4679(10) 0.8475(6) 0.037(3) Uani 1 1 d .
C4 C 0.8311(9) 0.4148(9) 0.7183(7) 0.035(2) Uani 1 1 d .
C5 C 0.7016(8) 0.6118(9) 0.7282(6) 0.033(2) Uani 1 1 d .
C6 C 0.4537(8) 0.6598(9) 0.7459(7) 0.037(2) Uani 1 1 d .
C7 C 0.4156(8) 0.4718(9) 0.8298(7) 0.035(2) Uani 1 1 d .
C8 C 0.8356(6) 0.0727(8) 0.9461(5) 0.0209(18) Uani 1 1 d .
C9 C 0.8047(7) 0.0030(9) 0.9385(5) 0.027(2) Uani 1 1 d .
C10 C 0.7679(10) -0.0812(11) 0.9351(7) 0.042(3) Uani 1 1 d .
C11 C 0.8470(16) -0.1850(13) 0.9312(9) 0.063(4) Uani 1 1 d .
H11 H 0.9229 -0.1975 0.9298 0.076 Uiso 1 1 calc R
C12 C 0.811(3) -0.267(2) 0.9293(14) 0.123(8) Uani 1 1 d U
H12 H 0.8602 -0.3360 0.9226 0.148 Uiso 1 1 calc R
C13 C 0.684(3) -0.241(3) 0.9389(16) 0.139(10) Uani 1 1 d U
H13 H 0.6547 -0.2981 0.9458 0.167 Uiso 1 1 calc R
C15 C 0.6579(14) -0.0614(19) 0.9376(11) 0.081(6) Uani 1 1 d .
H15 H 0.6076 0.0094 0.9398 0.097 Uiso 1 1 calc R
C16 C 0.9056(7) 0.1085(8) 1.0724(5) 0.0241(19) Uani 1 1 d .
C17 C 0.9276(7) 0.0754(8) 1.1459(5) 0.0218(18) Uani 1 1 d .
C18 C 0.9566(7) 0.0356(9) 1.2326(5) 0.0260(19) Uani 1 1 d .
C19 C 1.0213(8) -0.0745(9) 1.2692(6) 0.029(2) Uani 1 1 d .
H19 H 1.0478 -0.1241 1.2361 0.035 Uiso 1 1 calc R
C20 C 1.0478(9) -0.1129(10) 1.3537(6) 0.039(3) Uani 1 1 d .
H20 H 1.0933 -0.1881 1.3785 0.046 Uiso 1 1 calc R
C21 C 1.0078(12) -0.0416(12) 1.4008(7) 0.051(3) Uani 1 1 d .
H21 H 1.0240 -0.0686 1.4593 0.061 Uiso 1 1 calc R
C22 C 0.9453(15) 0.0673(14) 1.3661(8) 0.070(5) Uani 1 1 d .
H22 H 0.9201 0.1158 1.4001 0.084 Uiso 1 1 calc R
C23 C 0.9176(12) 0.1085(11) 1.2808(7) 0.052(4) Uani 1 1 d .
H23 H 0.8734 0.1844 1.2563 0.063 Uiso 1 1 calc R
C24 C 0.9880(7) 0.1799(8) 0.9083(5) 0.0230(18) Uani 1 1 d .
C25 C 1.0736(7) 0.1858(8) 0.8759(5) 0.0254(19) Uani 1 1 d .
C26 C 1.1794(7) 0.1895(9) 0.8372(6) 0.028(2) Uani 1 1 d .
C27 C 1.2651(8) 0.0903(9) 0.8412(6) 0.035(2) Uani 1 1 d .
H27 H 1.2531 0.0209 0.8690 0.042 Uiso 1 1 calc R
C28 C 1.3682(9) 0.0905(12) 0.8054(7) 0.047(3) Uani 1 1 d .
H28 H 1.4265 0.0224 0.8068 0.056 Uiso 1 1 calc R
C29 C 1.3837(10) 0.1937(15) 0.7672(8) 0.061(4) Uani 1 1 d .
H29 H 1.4541 0.1958 0.7437 0.073 Uiso 1 1 calc R
C30 C 1.3010(11) 0.2896(15) 0.7631(10) 0.062(4) Uani 1 1 d .
H30 H 1.3133 0.3588 0.7352 0.074 Uiso 1 1 calc R
C31 C 1.1969(10) 0.2907(11) 0.7989(8) 0.047(3) Uani 1 1 d .
H31 H 1.1393 0.3594 0.7969 0.057 Uiso 1 1 calc R
C32 C 0.5836(8) 0.3794(9) 0.6301(5) 0.033(2) Uani 1 1 d .
C33 C 0.6243(8) 0.2885(9) 0.6265(6) 0.030(2) Uani 1 1 d .
C34 C 0.6697(7) 0.1793(9) 0.6196(6) 0.031(2) Uani 1 1 d .
C35 C 0.6871(11) 0.0822(11) 0.6922(8) 0.055(4) Uani 1 1 d .
H35 H 0.6665 0.0923 0.7468 0.067 Uiso 1 1 calc R
C36 C 0.7302(13) -0.0216(13) 0.6890(12) 0.075(5) Uani 1 1 d .
H36 H 0.7489 -0.0835 0.7398 0.090 Uiso 1 1 calc R
C37 C 0.7480(13) -0.0388(14) 0.6081(12) 0.074(5) Uani 1 1 d .
H37 H 0.7718 -0.1125 0.6044 0.089 Uiso 1 1 calc R
C38 C 0.7305(12) 0.0519(13) 0.5356(10) 0.059(4) Uani 1 1 d .
H38 H 0.7458 0.0409 0.4813 0.071 Uiso 1 1 calc R
C39 C 0.6906(10) 0.1595(13) 0.5407(8) 0.051(3) Uani 1 1 d .
H39 H 0.6770 0.2214 0.4896 0.061 Uiso 1 1 calc R
C40 C 0.3870(7) 0.5466(10) 0.6250(6) 0.036(3) Uani 1 1 d .
C41 C 0.2905(8) 0.5697(9) 0.6202(6) 0.031(2) Uani 1 1 d .
C42 C 0.1771(7) 0.5961(8) 0.6123(6) 0.027(2) Uani 1 1 d .
C43 C 0.1389(8) 0.6021(11) 0.5383(6) 0.044(3) Uani 1 1 d .
H43 H 0.1892 0.5889 0.4920 0.053 Uiso 1 1 calc R
C44 C 0.0276(9) 0.6273(13) 0.5306(8) 0.054(4) Uani 1 1 d .
H44 H 0.0020 0.6290 0.4805 0.065 Uiso 1 1 calc R
C45 C -0.0441(8) 0.6497(12) 0.5976(7) 0.049(3) Uani 1 1 d .
H45 H -0.1202 0.6697 0.5922 0.059 Uiso 1 1 calc R
C46 C -0.0097(9) 0.6440(11) 0.6701(7) 0.041(3) Uani 1 1 d .
H46 H -0.0612 0.6561 0.7160 0.050 Uiso 1 1 calc R
C47 C 0.1007(9) 0.6207(12) 0.6794(7) 0.049(3) Uani 1 1 d .
H47 H 0.1240 0.6213 0.7296 0.058 Uiso 1 1 calc R
C48 C 0.5727(8) 0.6012(10) 0.5680(6) 0.037(3) Uani 1 1 d .
C49 C 0.6045(8) 0.6735(10) 0.5213(6) 0.037(3) Uani 1 1 d .
C50 C 0.6455(9) 0.7609(11) 0.4663(6) 0.042(3) Uani 1 1 d .
C51 C 0.5802(12) 0.8716(12) 0.4489(8) 0.053(3) Uani 1 1 d .
H51 H 0.5079 0.8900 0.4737 0.063 Uiso 1 1 calc R
C52 C 0.6174(14) 0.9563(13) 0.3962(9) 0.061(4) Uani 1 1 d .
H52 H 0.5698 1.0321 0.3827 0.073 Uiso 1 1 calc R
C53 C 0.7253(15) 0.9306(17) 0.3624(8) 0.069(5) Uani 1 1 d .
H53 H 0.7532 0.9886 0.3288 0.083 Uiso 1 1 calc R
C54 C 0.7921(11) 0.8173(15) 0.3792(7) 0.056(4) Uani 1 1 d .
H54 H 0.8646 0.7982 0.3549 0.068 Uiso 1 1 calc R
C55 C 0.7525(9) 0.7350(12) 0.4305(7) 0.044(3) Uani 1 1 d .
H55 H 0.7983 0.6587 0.4421 0.052 Uiso 1 1 calc R
C14 C 0.620(3) -0.140(3) 0.9371(18) 0.139(10) Uani 1 1 d U
H14 H 0.5429 -0.1218 0.9353 0.167 Uiso 1 1 calc R

loop_
_atom_site_aniso_label
_atom_site_aniso_U_11
_atom_site_aniso_U_22
_atom_site_aniso_U_33
_atom_site_aniso_U_23
_atom_site_aniso_U_13
_atom_site_aniso_U_12
Te1 0.0261(3) 0.0221(3) 0.0199(3) -0.0055(2) -0.0082(2) 0.0016(2)
Te2 0.0207(3) 0.0211(3) 0.0218(3) -0.0086(2) 0.00102(19) 0.0015(2)
Fe1 0.0205(5) 0.0231(7) 0.0170(5) -0.0078(5) -0.0031(4) 0.0018(5)
Fe2 0.0209(6) 0.0262(7) 0.0210(6) -0.0067(5) 0.0011(4) -0.0017(5)
Fe3 0.0204(6) 0.0245(7) 0.0222(6) -0.0038(5) -0.0039(4) 0.0024(5)
P1 0.0160(8) 0.0215(11) 0.0135(9) -0.0049(7) -0.0024(6) 0.0004(8)
P2 0.0219(10) 0.0272(12) 0.0195(10) -0.0017(8) -0.0062(8) -0.0013(9)
O1 0.029(3) 0.037(4) 0.039(4) -0.004(3) 0.010(3) -0.004(3)
O2 0.063(5) 0.047(5) 0.057(5) -0.029(4) -0.023(4) -0.010(4)
O3 0.037(4) 0.054(6) 0.043(5) -0.009(4) -0.007(3) -0.014(4)
O4 0.060(6) 0.112(9) 0.052(6) -0.055(6) 0.025(5) -0.021(6)
O5 0.046(5) 0.051(6) 0.044(5) 0.015(4) 0.000(4) -0.003(4)
O6 0.066(6) 0.032(5) 0.057(5) -0.009(4) -0.025(4) 0.017(4)
O7 0.042(5) 0.064(6) 0.064(6) -0.028(5) 0.018(4) -0.024(4)
C1 0.024(4) 0.029(5) 0.028(4) -0.009(4) 0.003(3) 0.003(4)
C2 0.038(5) 0.033(5) 0.030(5) -0.019(4) -0.009(4) 0.003(4)
C3 0.026(4) 0.043(6) 0.029(5) -0.009(4) -0.007(4) 0.003(4)
C4 0.038(5) 0.028(5) 0.042(6) -0.019(4) 0.012(4) -0.013(4)
C5 0.026(4) 0.037(6) 0.034(5) -0.003(4) 0.000(4) -0.017(4)
C6 0.028(5) 0.028(5) 0.043(6) -0.010(4) -0.004(4) 0.003(4)
C7 0.026(4) 0.036(6) 0.035(5) -0.008(4) 0.002(4) -0.009(4)
C8 0.015(3) 0.022(4) 0.021(4) -0.005(3) -0.003(3) -0.002(3)
C9 0.021(4) 0.034(5) 0.021(4) -0.005(3) -0.002(3) -0.007(4)
C10 0.056(7) 0.049(7) 0.028(5) 0.002(5) -0.015(4) -0.034(6)
C11 0.102(12) 0.044(8) 0.052(8) -0.009(6) -0.016(8) -0.035(8)
C12 0.24(2) 0.084(15) 0.088(14) -0.024(11) -0.035(16) -0.088(19)
C13 0.26(3) 0.118(16) 0.119(16) -0.002(14) -0.059(17) -0.16(2)
C15 0.070(10) 0.116(16) 0.078(11) -0.007(10) -0.010(8) -0.074(11)
C16 0.024(4) 0.023(4) 0.019(4) -0.009(3) -0.001(3) 0.000(3)
C17 0.023(4) 0.024(4) 0.015(3) -0.007(3) -0.002(3) -0.003(3)
C18 0.028(4) 0.033(5) 0.018(4) -0.009(3) -0.002(3) -0.012(4)
C19 0.033(5) 0.032(5) 0.023(4) -0.010(4) -0.007(3) -0.007(4)
C20 0.045(6) 0.038(6) 0.025(5) -0.003(4) -0.014(4) -0.008(5)
C21 0.076(9) 0.059(8) 0.023(5) 0.000(5) -0.020(5) -0.035(7)
C22 0.110(13) 0.065(10) 0.024(5) -0.020(6) -0.014(6) -0.008(9)
C23 0.079(9) 0.046(7) 0.020(5) -0.014(4) -0.010(5) -0.001(6)
C24 0.027(4) 0.023(4) 0.015(4) -0.006(3) -0.003(3) -0.004(3)
C25 0.022(4) 0.034(5) 0.020(4) -0.007(3) -0.004(3) -0.010(4)
C26 0.021(4) 0.040(6) 0.024(4) -0.011(4) 0.002(3) -0.012(4)
C27 0.028(4) 0.037(6) 0.023(4) 0.002(4) 0.002(3) -0.004(4)
C28 0.025(5) 0.060(8) 0.036(6) -0.006(5) 0.005(4) -0.006(5)
C29 0.029(5) 0.104(13) 0.043(7) -0.006(7) 0.003(5) -0.033(7)
C30 0.049(7) 0.078(11) 0.064(9) -0.013(7) 0.018(6) -0.045(8)
C31 0.042(6) 0.042(7) 0.053(7) -0.011(5) 0.010(5) -0.018(5)
C32 0.026(4) 0.045(6) 0.016(4) -0.002(4) -0.011(3) -0.003(4)
C33 0.025(4) 0.031(5) 0.034(5) -0.015(4) 0.002(3) -0.008(4)
C34 0.025(4) 0.029(5) 0.026(4) -0.002(4) -0.006(3) 0.002(4)
C35 0.057(7) 0.038(7) 0.043(7) -0.001(5) 0.004(5) 0.001(6)
C36 0.065(9) 0.039(8) 0.092(13) -0.009(8) 0.015(8) -0.007(7)
C37 0.061(9) 0.044(8) 0.102(14) -0.029(9) 0.000(8) 0.003(7)
C38 0.060(8) 0.059(9) 0.076(10) -0.048(8) 0.005(7) -0.016(7)
C39 0.046(6) 0.062(9) 0.037(6) -0.020(6) -0.007(5) -0.004(6)
C40 0.022(4) 0.045(6) 0.020(4) 0.003(4) -0.008(3) 0.001(4)
C41 0.028(4) 0.034(5) 0.022(4) 0.003(4) -0.006(3) -0.010(4)
C42 0.022(4) 0.024(5) 0.028(4) 0.004(3) -0.003(3) -0.010(3)
C43 0.024(4) 0.067(8) 0.024(5) -0.003(5) -0.001(4) -0.006(5)
C44 0.025(5) 0.084(10) 0.037(6) -0.001(6) -0.010(4) -0.015(6)
C45 0.021(4) 0.064(8) 0.040(6) 0.002(5) -0.005(4) -0.004(5)
C46 0.033(5) 0.046(7) 0.043(6) -0.012(5) 0.013(4) -0.019(5)
C47 0.035(5) 0.059(8) 0.032(5) -0.009(5) -0.004(4) 0.002(5)
C48 0.025(4) 0.046(6) 0.020(4) 0.001(4) -0.002(3) -0.001(4)
C49 0.034(5) 0.044(6) 0.021(4) -0.005(4) -0.006(4) -0.002(5)
C50 0.044(6) 0.057(8) 0.021(4) -0.005(4) -0.001(4) -0.018(5)
C51 0.059(8) 0.053(8) 0.038(6) -0.008(5) 0.014(5) -0.024(6)
C52 0.093(11) 0.049(8) 0.047(7) -0.022(6) 0.023(7) -0.037(8)
C53 0.092(12) 0.108(15) 0.032(6) -0.017(8) 0.013(7) -0.072(12)
C54 0.047(7) 0.104(13) 0.027(5) -0.006(6) 0.001(5) -0.052(8)
C55 0.035(5) 0.064(8) 0.035(5) -0.008(5) -0.001(4) -0.028(6)
C14 0.18(2) 0.149(19) 0.15(2) -0.008(18) -0.060(17) -0.13(2)

loop_
_atom_type_symbol
_atom_type_description
_atom_type_scat_dispersion_real
_atom_type_scat_dispersion_imag
_atom_type_scat_source
C C 0.0033 0.0016 'International Tables Vol C Tables 4.2.6.8 and 6.1.1.4'
H H 0.0000 0.0000 'International Tables Vol C Tables 4.2.6.8 and 6.1.1.4'
O O 0.0106 0.0060 'International Tables Vol C Tables 4.2.6.8 and 6.1.1.4'
P P 0.1023 0.0942 'International Tables Vol C Tables 4.2.6.8 and 6.1.1.4'
Fe Fe 0.3463 0.8444 'International Tables Vol C Tables 4.2.6.8 and 6.1.1.4'
Te Te -0.5308 1.6751 'International Tables Vol C Tables 4.2.6.8 and 6.1.1.4'

loop_
_geom_angle_atom_site_label_1
_geom_angle_atom_site_label_2
_geom_angle_atom_site_label_3
_geom_angle
Fe1 Te1 Fe3 97.08(5)
Fe1 Te1 Fe2 65.16(5)
Fe3 Te1 Fe2 65.01(5)
Fe1 Te2 Fe3 97.48(4)
Fe1 Te2 Fe2 64.98(4)
Fe3 Te2 Fe2 64.82(4)
C1 Fe1 C2 97.4(5)
C1 Fe1 P1 91.3(3)
C2 Fe1 P1 90.3(3)
C1 Fe1 Te2 102.9(3)
C2 Fe1 Te2 92.9(3)
P1 Fe1 Te2 164.91(8)
C1 Fe1 Te1 95.7(4)
C2 Fe1 Te1 166.8(4)
P1 Fe1 Te1 90.72(7)
Te2 Fe1 Te1 82.83(4)
C1 Fe1 Fe2 147.1(3)
C2 Fe1 Fe2 109.4(4)
P1 Fe1 Fe2 106.68(7)
Te2 Fe1 Fe2 58.39(4)
Te1 Fe1 Fe2 57.80(4)
C5 Fe2 C4 96.3(5)
C5 Fe2 C3 102.0(5)
C4 Fe2 C3 94.6(5)
C5 Fe2 Te1 131.2(4)
C4 Fe2 Te1 86.1(4)
C3 Fe2 Te1 126.6(4)
C5 Fe2 Te2 89.5(3)
C4 Fe2 Te2 167.1(4)
C3 Fe2 Te2 95.3(3)
Te1 Fe2 Te2 81.44(4)
C5 Fe2 Fe3 77.7(3)
C4 Fe2 Fe3 113.2(4)
C3 Fe2 Fe3 152.0(3)
Te1 Fe2 Fe3 57.22(4)
Te2 Fe2 Fe3 56.83(4)
C5 Fe2 Fe1 145.4(3)
C4 Fe2 Fe1 118.3(4)
C3 Fe2 Fe1 76.7(4)
Te1 Fe2 Fe1 57.04(4)
Te2 Fe2 Fe1 56.63(4)
Fe3 Fe2 Fe1 87.90(5)
C7 Fe3 C6 95.9(5)
C7 Fe3 P2 98.0(4)
C6 Fe3 P2 89.2(4)
C7 Fe3 Te2 100.3(4)
C6 Fe3 Te2 92.3(4)
P2 Fe3 Te2 161.41(10)
C7 Fe3 Te1 93.6(3)
C6 Fe3 Te1 170.0(4)
P2 Fe3 Te1 92.90(8)
Te2 Fe3 Te1 82.59(4)
C7 Fe3 Fe2 144.1(3)
C6 Fe3 Fe2 112.2(4)
P2 Fe3 Fe2 104.06(8)
Te2 Fe3 Fe2 58.35(4)
Te1 Fe3 Fe2 57.77(4)
C8 P1 C16 101.9(4)
C8 P1 C24 104.9(4)
C16 P1 C24 102.8(4)
C8 P1 Fe1 114.9(3)
C16 P1 Fe1 111.0(3)
C24 P1 Fe1 119.3(3)
C48 P2 C40 102.5(5)
C48 P2 C32 103.6(5)
C40 P2 C32 100.8(5)
C48 P2 Fe3 115.6(4)
C40 P2 Fe3 111.9(3)
C32 P2 Fe3 120.1(3)
O1 C1 Fe1 176.4(9)
O2 C2 Fe1 176.6(11)
O3 C3 Fe2 174.5(11)
O4 C4 Fe2 178.2(11)
O5 C5 Fe2 172.0(10)
O6 C6 Fe3 178.6(12)
O7 C7 Fe3 178.4(10)
C9 C8 P1 172.1(7)
C8 C9 C10 176.5(9)
C15 C10 C11 121.9(15)
C15 C10 C9 119.6(14)
C11 C10 C9 118.5(12)
C12 C11 C10 118(2)
C12 C11 H11 120.9
C10 C11 H11 120.9
C11 C12 C13 117(2)
C11 C12 H12 121.6
C13 C12 H12 121.6
C14 C13 C12 119(2)
C14 C13 H13 120.6
C12 C13 H13 120.6
C10 C15 C14 121(2)
C10 C15 H15 119.3
C14 C15 H15 119.3
C17 C16 P1 172.0(8)
C16 C17 C18 178.6(9)
C19 C18 C23 120.1(9)
C19 C18 C17 120.7(8)
C23 C18 C17 119.2(9)
C18 C19 C20 120.4(9)
C18 C19 H19 119.8
C20 C19 H19 119.8
C21 C20 C19 119.2(10)
C21 C20 H20 120.4
C19 C20 H20 120.4
C20 C21 C22 121.5(10)
C20 C21 H21 119.2
C22 C21 H21 119.2
C21 C22 C23 120.5(12)
C21 C22 H22 119.8
C23 C22 H22 119.8
C18 C23 C22 118.3(11)
C18 C23 H23 120.9
C22 C23 H23 120.9
C25 C24 P1 172.7(8)
C24 C25 C26 178.3(11)
C31 C26 C27 119.8(9)
C31 C26 C25 120.7(9)
C27 C26 C25 119.5(10)
C26 C27 C28 121.1(11)
C26 C27 H27 119.4
C28 C27 H27 119.4
C27 C28 C29 118.0(11)
C27 C28 H28 121.0
C29 C28 H28 121.0
C30 C29 C28 120.9(11)
C30 C29 H29 119.5
C28 C29 H29 119.5
C29 C30 C31 121.7(14)
C29 C30 H30 119.2
C31 C30 H30 119.2
C26 C31 C30 118.5(12)
C26 C31 H31 120.8
C30 C31 H31 120.8
C33 C32 P2 171.4(9)
C32 C33 C34 177.3(12)
C39 C34 C35 115.3(12)
C39 C34 C33 122.4(10)
C35 C34 C33 122.0(10)
C36 C35 C34 124.2(14)
C36 C35 H35 117.9
C34 C35 H35 117.9
C35 C36 C37 118.8(15)
C35 C36 H36 120.6
C37 C36 H36 120.6
C38 C37 C36 119.2(15)
C38 C37 H37 120.4
C36 C37 H37 120.4
C37 C38 C39 120.6(14)
C37 C38 H38 119.7
C39 C38 H38 119.7
C38 C39 C34 121.5(13)
C38 C39 H39 119.3
C34 C39 H39 119.3
C41 C40 P2 169.3(9)
C40 C41 C42 178.3(12)
C43 C42 C47 118.8(9)
C43 C42 C41 121.1(9)
C47 C42 C41 120.1(10)
C42 C43 C44 121.1(10)
C42 C43 H43 119.4
C44 C43 H43 119.4
C45 C44 C43 118.3(12)
C45 C44 H44 120.8
C43 C44 H44 120.8
C46 C45 C44 121.9(10)
C46 C45 H45 119.0
C44 C45 H45 119.0
C45 C46 C47 121.2(10)
C45 C46 H46 119.4
C47 C46 H46 119.4
C46 C47 C42 118.5(11)
C46 C47 H47 120.8
C42 C47 H47 120.7
C49 C48 P2 168.3(11)
C48 C49 C50 178.3(12)
C51 C50 C55 118.8(12)
C51 C50 C49 120.4(10)
C55 C50 C49 120.8(11)
C52 C51 C50 121.4(13)
C52 C51 H51 119.3
C50 C51 H51 119.3
C51 C52 C53 119.8(15)
C51 C52 H52 120.1
C53 C52 H52 120.1
C52 C53 C54 118.9(14)
C52 C53 H53 120.6
C54 C53 H53 120.6
C55 C54 C53 119.9(12)
C55 C54 H54 120.0
C53 C54 H54 120.0
C54 C55 C50 121.1(14)
C54 C55 H55 119.5
C50 C55 H55 119.5
C13 C14 C15 122(3)
C13 C14 H14 118.9
C15 C14 H14 118.9

loop_
_geom_bond_atom_site_label_1
_geom_bond_atom_site_label_2
_geom_bond_distance
Te1 Fe1 2.5203(14)
Te1 Fe3 2.5260(13)
Te1 Fe2 2.5415(17)
Te2 Fe1 2.5121(13)
Te2 Fe3 2.5188(15)
Te2 Fe2 2.5616(12)
Fe1 C1 1.780(11)
Fe1 C2 1.796(11)
Fe1 P1 2.185(2)
Fe1 Fe2 2.7258(18)
Fe2 C5 1.753(11)
Fe2 C4 1.765(9)
Fe2 C3 1.778(12)
Fe2 Fe3 2.7231(19)
Fe3 C7 1.769(11)
Fe3 C6 1.771(10)
Fe3 P2 2.204(3)
P1 C8 1.733(10)
P1 C16 1.753(9)
P1 C24 1.759(9)
P2 C48 1.753(11)
P2 C40 1.763(10)
P2 C32 1.771(12)
O1 C1 1.126(12)
O2 C2 1.132(13)
O3 C3 1.127(14)
O4 C4 1.150(12)
O5 C5 1.182(14)
O6 C6 1.160(12)
O7 C7 1.141(13)
C8 C9 1.213(14)
C9 C10 1.420(17)
C10 C15 1.371(19)
C10 C11 1.42(2)
C11 C12 1.38(3)
C11 H11 0.9500
C12 C13 1.57(4)
C12 H12 0.9500
C13 C14 1.31(4)
C13 H13 0.9500
C15 C14 1.35(3)
C15 H15 0.9500
C16 C17 1.201(11)
C17 C18 1.428(11)
C18 C19 1.383(13)
C18 C23 1.390(14)
C19 C20 1.385(13)
C19 H19 0.9500
C20 C21 1.359(17)
C20 H20 0.9500
C21 C22 1.36(2)
C21 H21 0.9500
C22 C23 1.400(16)
C22 H22 0.9500
C23 H23 0.9500
C24 C25 1.184(12)
C25 C26 1.444(12)
C26 C31 1.382(17)
C26 C27 1.383(13)
C27 C28 1.390(14)
C27 H27 0.9500
C28 C29 1.39(2)
C28 H28 0.9500
C29 C30 1.34(2)
C29 H29 0.9500
C30 C31 1.397(16)
C30 H30 0.9500
C31 H31 0.9500
C32 C33 1.164(15)
C33 C34 1.414(14)
C34 C39 1.402(15)
C34 C35 1.416(15)
C35 C36 1.32(2)
C35 H35 0.9500
C36 C37 1.42(3)
C36 H36 0.9500
C37 C38 1.37(2)
C37 H37 0.9500
C38 C39 1.382(19)
C38 H38 0.9500
C39 H39 0.9500
C40 C41 1.203(13)
C41 C42 1.423(13)
C42 C43 1.385(15)
C42 C47 1.418(14)
C43 C44 1.398(15)
C43 H43 0.9500
C44 C45 1.379(16)
C44 H44 0.9500
C45 C46 1.340(18)
C45 H45 0.9500
C46 C47 1.396(17)
C46 H46 0.9500
C47 H47 0.9500
C48 C49 1.183(17)
C49 C50 1.443(18)
C50 C51 1.375(18)
C50 C55 1.399(15)
C51 C52 1.376(19)
C51 H51 0.9500
C52 C53 1.40(2)
C52 H52 0.9500
C53 C54 1.41(2)
C53 H53 0.9500
C54 C55 1.363(19)
C54 H54 0.9500
C55 H55 0.9500
C14 H14 0.9500

loop_
_geom_torsion_atom_site_label_1
_geom_torsion_atom_site_label_2
_geom_torsion_atom_site_label_3
_geom_torsion_atom_site_label_4
_geom_torsion
Fe3 Te2 Fe1 C1 -92.9(4)
Fe2 Te2 Fe1 C1 -150.6(4)
Fe3 Te2 Fe1 C2 168.8(4)
Fe2 Te2 Fe1 C2 111.1(4)
Fe3 Te2 Fe1 P1 66.6(4)
Fe2 Te2 Fe1 P1 8.9(3)
Fe3 Te2 Fe1 Te1 1.27(5)
Fe2 Te2 Fe1 Te1 -56.40(5)
Fe3 Te2 Fe1 Fe2 57.67(5)
Fe3 Te1 Fe1 C1 101.0(3)
Fe2 Te1 Fe1 C1 159.3(3)
Fe3 Te1 Fe1 C2 -73.0(13)
Fe2 Te1 Fe1 C2 -14.8(13)
Fe3 Te1 Fe1 P1 -167.57(8)
Fe2 Te1 Fe1 P1 -109.35(8)
Fe3 Te1 Fe1 Te2 -1.26(5)
Fe2 Te1 Fe1 Te2 56.96(4)
Fe3 Te1 Fe1 Fe2 -58.22(5)
Fe1 Te1 Fe2 C5 -137.4(5)
Fe3 Te1 Fe2 C5 -26.0(4)
Fe1 Te1 Fe2 C4 127.6(4)
Fe3 Te1 Fe2 C4 -121.0(4)
Fe1 Te1 Fe2 C3 34.7(4)
Fe3 Te1 Fe2 C3 146.1(4)
Fe1 Te1 Fe2 Te2 -55.58(4)
Fe3 Te1 Fe2 Te2 55.87(4)
Fe1 Te1 Fe2 Fe3 -111.44(5)
Fe3 Te1 Fe2 Fe1 111.44(5)
Fe1 Te2 Fe2 C5 -172.2(4)
Fe3 Te2 Fe2 C5 75.6(4)
Fe1 Te2 Fe2 C4 70.3(17)
Fe3 Te2 Fe2 C4 -41.9(17)
Fe1 Te2 Fe2 C3 -70.2(4)
Fe3 Te2 Fe2 C3 177.5(4)
Fe1 Te2 Fe2 Te1 55.97(4)
Fe3 Te2 Fe2 Te1 -56.24(4)
Fe1 Te2 Fe2 Fe3 112.21(6)
Fe3 Te2 Fe2 Fe1 -112.21(6)
C1 Fe1 Fe2 C5 75.7(9)
C2 Fe1 Fe2 C5 -67.3(7)
P1 Fe1 Fe2 C5 -163.8(6)
Te2 Fe1 Fe2 C5 13.8(6)
Te1 Fe1 Fe2 C5 116.2(6)
C1 Fe1 Fe2 C4 -104.3(7)
C2 Fe1 Fe2 C4 112.6(6)
P1 Fe1 Fe2 C4 16.2(5)
Te2 Fe1 Fe2 C4 -166.2(5)
Te1 Fe1 Fe2 C4 -63.8(5)
C1 Fe1 Fe2 C3 167.5(7)
C2 Fe1 Fe2 C3 24.5(5)
P1 Fe1 Fe2 C3 -71.9(4)
Te2 Fe1 Fe2 C3 105.6(3)
Te1 Fe1 Fe2 C3 -152.0(3)
C1 Fe1 Fe2 Te1 -40.5(6)
C2 Fe1 Fe2 Te1 176.5(3)
P1 Fe1 Fe2 Te1 80.02(8)
Te2 Fe1 Fe2 Te1 -102.39(4)
C1 Fe1 Fe2 Te2 61.9(6)
C2 Fe1 Fe2 Te2 -81.1(3)
P1 Fe1 Fe2 Te2 -177.59(10)
Te1 Fe1 Fe2 Te2 102.39(4)
C1 Fe1 Fe2 Fe3 11.0(6)
C2 Fe1 Fe2 Fe3 -132.0(3)
P1 Fe1 Fe2 Fe3 131.57(9)
Te2 Fe1 Fe2 Fe3 -50.85(4)
Te1 Fe1 Fe2 Fe3 51.54(4)
Fe1 Te2 Fe3 C7 91.0(4)
Fe2 Te2 Fe3 C7 148.8(4)
Fe1 Te2 Fe3 C6 -172.6(4)
Fe2 Te2 Fe3 C6 -114.8(4)
Fe1 Te2 Fe3 P2 -78.1(3)
Fe2 Te2 Fe3 P2 -20.3(3)
Fe1 Te2 Fe3 Te1 -1.26(4)
Fe2 Te2 Fe3 Te1 56.53(4)
Fe1 Te2 Fe3 Fe2 -57.79(5)
Fe1 Te1 Fe3 C7 -98.6(4)
Fe2 Te1 Fe3 C7 -157.0(4)
Fe1 Te1 Fe3 C6 61(2)
Fe2 Te1 Fe3 C6 3(2)
Fe1 Te1 Fe3 P2 163.15(9)
Fe2 Te1 Fe3 P2 104.81(9)
Fe1 Te1 Fe3 Te2 1.26(5)
Fe2 Te1 Fe3 Te2 -57.08(4)
Fe1 Te1 Fe3 Fe2 58.34(5)
C5 Fe2 Fe3 C7 -158.0(8)
C4 Fe2 Fe3 C7 110.3(8)
C3 Fe2 Fe3 C7 -65.6(11)
Te1 Fe2 Fe3 C7 41.7(7)
Te2 Fe2 Fe3 C7 -60.3(7)
Fe1 Fe2 Fe3 C7 -9.7(7)
C5 Fe2 Fe3 C6 -19.2(5)
C4 Fe2 Fe3 C6 -110.9(6)
C3 Fe2 Fe3 C6 73.2(9)
Te1 Fe2 Fe3 C6 -179.5(4)
Te2 Fe2 Fe3 C6 78.4(4)
Fe1 Fe2 Fe3 C6 129.1(4)
C5 Fe2 Fe3 P2 75.8(4)
C4 Fe2 Fe3 P2 -15.9(4)
C3 Fe2 Fe3 P2 168.2(9)
Te1 Fe2 Fe3 P2 -84.48(9)
Te2 Fe2 Fe3 P2 173.44(10)
Fe1 Fe2 Fe3 P2 -135.88(9)
C5 Fe2 Fe3 Te2 -97.6(4)
C4 Fe2 Fe3 Te2 170.7(4)
C3 Fe2 Fe3 Te2 -5.2(9)
Te1 Fe2 Fe3 Te2 102.09(4)
Fe1 Fe2 Fe3 Te2 50.69(4)
C5 Fe2 Fe3 Te1 160.3(4)
C4 Fe2 Fe3 Te1 68.6(4)
C3 Fe2 Fe3 Te1 -107.3(9)
Te2 Fe2 Fe3 Te1 -102.09(4)
Fe1 Fe2 Fe3 Te1 -51.40(4)
C1 Fe1 P1 C8 56.9(5)
C2 Fe1 P1 C8 154.3(5)
Te2 Fe1 P1 C8 -103.1(5)
Te1 Fe1 P1 C8 -38.8(3)
Fe2 Fe1 P1 C8 -95.2(3)
C1 Fe1 P1 C16 -58.1(5)
C2 Fe1 P1 C16 39.3(6)
Te2 Fe1 P1 C16 141.9(5)
Te1 Fe1 P1 C16 -153.8(4)
Fe2 Fe1 P1 C16 149.8(4)
C1 Fe1 P1 C24 -177.3(5)
C2 Fe1 P1 C24 -79.9(5)
Te2 Fe1 P1 C24 22.7(5)
Te1 Fe1 P1 C24 87.0(3)
Fe2 Fe1 P1 C24 30.6(4)
C7 Fe3 P2 C48 151.1(5)
C6 Fe3 P2 C48 55.3(5)
Te2 Fe3 P2 C48 -39.6(5)
Te1 Fe3 P2 C48 -114.9(4)
Fe2 Fe3 P2 C48 -57.4(4)
C7 Fe3 P2 C40 34.3(6)
C6 Fe3 P2 C40 -61.5(6)
Te2 Fe3 P2 C40 -156.5(5)
Te1 Fe3 P2 C40 128.3(4)
Fe2 Fe3 P2 C40 -174.2(4)
C7 Fe3 P2 C32 -83.5(5)
C6 Fe3 P2 C32 -179.3(6)
Te2 Fe3 P2 C32 85.7(5)
Te1 Fe3 P2 C32 10.5(4)
Fe2 Fe3 P2 C32 68.0(4)
C2 Fe1 C1 O1 -57(17)
P1 Fe1 C1 O1 33(17)
Te2 Fe1 C1 O1 -152(17)
Te1 Fe1 C1 O1 124(17)
Fe2 Fe1 C1 O1 157(16)
C1 Fe1 C2 O2 56(18)
P1 Fe1 C2 O2 -36(18)
Te2 Fe1 C2 O2 159(18)
Te1 Fe1 C2 O2 -130(17)
Fe2 Fe1 C2 O2 -144(18)
C5 Fe2 C3 O3 -30(10)
C4 Fe2 C3 O3 67(10)
Te1 Fe2 C3 O3 156(10)
Te2 Fe2 C3 O3 -121(10)
Fe3 Fe2 C3 O3 -117(10)
Fe1 Fe2 C3 O3 -175(10)
C5 Fe2 C4 O4 42(38)
C3 Fe2 C4 O4 -61(38)
Te1 Fe2 C4 O4 173(38)
Te2 Fe2 C4 O4 159(37)
Fe3 Fe2 C4 O4 121(38)
Fe1 Fe2 C4 O4 -138(38)
C4 Fe2 C5 O5 -80(7)
C3 Fe2 C5 O5 16(7)
Te1 Fe2 C5 O5 -170(7)
Te2 Fe2 C5 O5 112(7)
Fe3 Fe2 C5 O5 168(7)
Fe1 Fe2 C5 O5 100(7)
C7 Fe3 C6 O6 -9(42)
P2 Fe3 C6 O6 89(42)
Te2 Fe3 C6 O6 -110(42)
Te1 Fe3 C6 O6 -169(100)
Fe2 Fe3 C6 O6 -167(42)
C6 Fe3 C7 O7 -111(38)
P2 Fe3 C7 O7 159(38)
Te2 Fe3 C7 O7 -18(38)
Te1 Fe3 C7 O7 65(38)
Fe2 Fe3 C7 O7 31(38)
C16 P1 C8 C9 69(6)
C24 P1 C8 C9 176(6)
Fe1 P1 C8 C9 -51(6)
P1 C8 C9 C10 -47(20)
C8 C9 C10 C15 86(17)
C8 C9 C10 C11 -93(17)
C15 C10 C11 C12 0(2)
C9 C10 C11 C12 178.9(14)
C10 C11 C12 C13 -5(3)
C11 C12 C13 C14 9(3)
C11 C10 C15 C14 0(3)
C9 C10 C15 C14 -178.0(18)
C8 P1 C16 C17 -145(6)
C24 P1 C16 C17 107(6)
Fe1 P1 C16 C17 -22(6)
P1 C16 C17 C18 -109(38)
C16 C17 C18 C19 -67(41)
C16 C17 C18 C23 114(40)
C23 C18 C19 C20 0.0(17)
C17 C18 C19 C20 -179.1(10)
C18 C19 C20 C21 1.1(18)
C19 C20 C21 C22 -2(2)
C20 C21 C22 C23 2(3)
C19 C18 C23 C22 0(2)
C17 C18 C23 C22 178.8(13)
C21 C22 C23 C18 -1(2)
C8 P1 C24 C25 -147(7)
C16 P1 C24 C25 -41(7)
Fe1 P1 C24 C25 82(7)
P1 C24 C25 C26 103(33)
C24 C25 C26 C31 -176(100)
C24 C25 C26 C27 2(33)
C31 C26 C27 C28 -1.7(17)
C25 C26 C27 C28 -179.5(10)
C26 C27 C28 C29 1.7(18)
C27 C28 C29 C30 -2(2)
C28 C29 C30 C31 2(2)
C27 C26 C31 C30 1.6(18)
C25 C26 C31 C30 179.4(12)
C29 C30 C31 C26 -2(2)
C48 P2 C32 C33 145(7)
C40 P2 C32 C33 -109(7)
Fe3 P2 C32 C33 14(7)
P2 C32 C33 C34 128(21)
C32 C33 C34 C39 51(25)
C32 C33 C34 C35 -123(24)
C39 C34 C35 C36 7(2)
C33 C34 C35 C36 -179.4(15)
C34 C35 C36 C37 -8(3)
C35 C36 C37 C38 6(3)
C36 C37 C38 C39 -3(3)
C37 C38 C39 C34 2(2)
C35 C34 C39 C38 -3.1(19)
C33 C34 C39 C38 -177.1(13)
C48 P2 C40 C41 -142(6)
C32 P2 C40 C41 112(6)
Fe3 P2 C40 C41 -17(6)
P2 C40 C41 C42 -152(36)
C40 C41 C42 C43 -13(40)
C40 C41 C42 C47 170(40)
C47 C42 C43 C44 -2.7(19)
C41 C42 C43 C44 179.6(13)
C42 C43 C44 C45 2(2)
C43 C44 C45 C46 -2(2)
C44 C45 C46 C47 3(2)
C45 C46 C47 C42 -4(2)
C43 C42 C47 C46 3.5(18)
C41 C42 C47 C46 -178.8(11)
C40 P2 C48 C49 105(5)
C32 P2 C48 C49 -151(4)
Fe3 P2 C48 C49 -17(5)
P2 C48 C49 C50 50(43)
C48 C49 C50 C51 -110(41)
C48 C49 C50 C55 69(41)
C55 C50 C51 C52 1(2)
C49 C50 C51 C52 -179.6(13)
C50 C51 C52 C53 -3(2)
C51 C52 C53 C54 4(2)
C52 C53 C54 C55 -3(2)
C53 C54 C55 C50 0.8(19)
C51 C50 C55 C54 0.0(19)
C49 C50 C55 C54 -179.2(11)
C12 C13 C14 C15 -8(4)
C10 C15 C14 C13 4(4)
